data_4129603
loop_
_publ_author_name
'Henkelis, James J.'
'Blackburn, Anthea K.'
'Dale, Edward J.'
'Vermeulen, Nicolaas A.'
'Nassar, Majed S.'
'Stoddart, J. Fraser'

_publ_section_title
;
 Allosteric Modulation of Substrate Binding within a Tetracationic
 Molecular Receptor.
;
_journal_issue 41
_journal_name_full 'Journal of the American Chemical Society'
_journal_page_first 13252
_journal_page_last 13255
_journal_paper_doi 10.1021/jacs.5b08656
_journal_volume 137
_journal_year 2015
_chemical_formula_moiety 'C44 H48 N8, 4(F6 P), C10 H10 Fe'
_chemical_formula_sum 'C54 H58 F24 Fe N8 P4'
_chemical_formula_weight 1454.81
_space_group_crystal_system tetragonal
_space_group_IT_number 138
_space_group_name_Hall '-P 4ac 2ac'
_space_group_name_H-M_alt 'P 42/n c m :2'
_atom_sites_solution_hydrogens mixed
_audit_creation_date 2015-06-05
_audit_creation_method
;
Olex2 1.2
(compiled 2015.01.26 svn.r3150 for OlexSys, GUI svn.r4998)
;
_cell_angle_alpha 90
_cell_angle_beta 90
_cell_angle_gamma 90
_cell_formula_units_Z 4
_cell_length_a 26.650(2)
_cell_length_b 26.650(2)
_cell_length_c 9.8528(9)
_cell_measurement_reflns_used 9934
_cell_measurement_temperature 100(2)
_cell_measurement_theta_max 66.07
_cell_measurement_theta_min 3.71
_cell_volume 6997.7(10)
_computing_cell_refinement 'SAINT V7.23A (Bruker, 2005)'
_computing_data_collection 'APEX2 V2.1-4 (Bruker, 2007)'
_computing_data_reduction 'Bruker SAINT'
_computing_molecular_graphics 'Olex2 (Dolomanov et al., 2009)'
_computing_publication_material 'Olex2 (Dolomanov et al., 2009)'
_computing_structure_refinement 'XL (Sheldrick, 2008)'
_diffrn_ambient_temperature 99.99
_diffrn_detector_area_resol_mean 8
_diffrn_measured_fraction_theta_full 0.972
_diffrn_measured_fraction_theta_max 0.995
_diffrn_measurement_device_type 'Bruker APEX-II CCD'
_diffrn_measurement_method '\f and \w scans'
_diffrn_radiation_monochromator 'Quazar optics'
_diffrn_radiation_type CuK\a
_diffrn_radiation_wavelength 1.54178
_diffrn_reflns_av_R_equivalents 0.0663
_diffrn_reflns_av_unetI/netI 0.0251
_diffrn_reflns_Laue_measured_fraction_full 0.972
_diffrn_reflns_Laue_measured_fraction_max 0.995
_diffrn_reflns_limit_h_max 31
_diffrn_reflns_limit_h_min -31
_diffrn_reflns_limit_k_max 31
_diffrn_reflns_limit_k_min -31
_diffrn_reflns_limit_l_max 11
_diffrn_reflns_limit_l_min -10
_diffrn_reflns_number 57013
_diffrn_reflns_point_group_measured_fraction_full 0.972
_diffrn_reflns_point_group_measured_fraction_max 0.995
_diffrn_reflns_theta_full 67.679
_diffrn_reflns_theta_max 66.576
_diffrn_reflns_theta_min 2.344
_diffrn_source microsource
_exptl_absorpt_coefficient_mu 3.530
_exptl_absorpt_correction_T_max 0.7528
_exptl_absorpt_correction_T_min 0.6792
_exptl_absorpt_correction_type multi-scan
_exptl_absorpt_process_details
;
SADABS-2014/5 (Bruker,2014/5) was used for absorption correction.
wR2(int) was 0.0709 before and 0.0612 after correction.
The Ratio of minimum to maximum transmission is 0.9022.
The \l/2 correction factor is 0.00150.
;
_exptl_crystal_colour purple
_exptl_crystal_density_diffrn 1.381
_exptl_crystal_description block
_exptl_crystal_F_000 2960
_exptl_crystal_size_max 0.165
_exptl_crystal_size_mid 0.082
_exptl_crystal_size_min 0.043
_refine_diff_density_max 0.589
_refine_diff_density_min -0.694
_refine_diff_density_rms 0.094
_refine_ls_extinction_method none
_refine_ls_goodness_of_fit_ref 1.053
_refine_ls_hydrogen_treatment mixed
_refine_ls_matrix_type full
_refine_ls_number_parameters 296
_refine_ls_number_reflns 3182
_refine_ls_number_restraints 125
_refine_ls_restrained_S_all 1.032
_refine_ls_R_factor_all 0.1170
_refine_ls_R_factor_gt 0.1010
_refine_ls_shift/su_max 0.000
_refine_ls_shift/su_mean 0.000
_refine_ls_structure_factor_coef Fsqd
_refine_ls_weighting_details 'w=1/[\s^2^(Fo^2^)+(0.0720P)^2^+46.8430P] where P=(Fo^2^+2Fc^2^)/3'
_refine_ls_weighting_scheme calc
_refine_ls_wR_factor_gt 0.2405
_refine_ls_wR_factor_ref 0.2480
_reflns_Friedel_coverage 0.000
_reflns_number_gt 2531
_reflns_number_total 3182
_reflns_threshold_expression 'I > 2\s(I)'
_cod_data_source_file ja5b08656_si_004.cif
_cod_data_source_block 386jb_a
_cod_original_cell_volume 6997.8(13)
_cod_original_sg_symbol_H-M 'P 42/n c m'
_cod_database_code 4129603
_shelxl_version_number 2014-3
_shelx_space_group_comment
;
The symmetry employed for this shelxl refinement is uniquely defined
by the following loop, which should always be used as a source of
symmetry information in preference to the above space-group names.
They are only intended as comments.
;
_shelx_estimated_absorpt_t_max 0.863
_shelx_estimated_absorpt_t_min 0.594
_olex2_refinement_description
;
1. Fixed Uiso
 At 1.2 times of:
  All C(H) groups, All C(H,H) groups, All C(H,H,H,H) groups, All N(H) groups
2. Shared sites
{N1, C1A}
{N2, C2A}
{C11, N11}
{C3, N3}
3. Restrained distances
 C15-C14 \\sim C14-C13 \\sim C17-C13 \\sim C17-C16 \\sim C16-C15 \\sim C22-C18
\\sim C19-C18 \\sim C20-C19
 \\sim C21-C20 \\sim C22-C21
 with sigma of 0.01
4. Rigid bond restraints
 C13, C14, C15, C16, C17, C18, C19, C20, C21, C22
 with sigma for 1-2 distances of 0.01 and sigma for 1-3 distances of 0.01
5. Uiso/Uaniso restraints and constraints
C13 \\sim C14 \\sim C15 \\sim C16 \\sim C17 \\sim C18 \\sim C19 \\sim C20 \\sim
C21 \\sim C22: within 1.7A with sigma of 0.01 and sigma for terminal atoms of
0.02
Uanis(N1) = Uanis(C1A)
Uanis(N2) = Uanis(C2A)
Uanis(C11) = Uanis(N11)
Uanis(C3) = Uanis(N3)
6. Others
 Fixed Sof: N1(0.5) N2(0.5) N3(0.5) H3(0.5) N11(0.5) H11(0.5) C1A(0.5)
 C2A(0.5) C3(0.5) H3A(0.5) H6A(0.5) H6B(0.5) H9A(0.5) H9B(0.5) C11(0.5)
 H11A(0.5) H12A(0.5) H12B(0.5) H12C(0.5) H12D(0.5) Fe1(0.25) C13(0.25)
 H13(0.25) C14(0.25) H14(0.25) C15(0.25) H15(0.25) C16(0.25) H16(0.25)
 C17(0.25) H17(0.25) C18(0.25) H18(0.25) C19(0.25) H19(0.25) C20(0.25)
 H20(0.25) C21(0.25) H21(0.25) C22(0.25) H22(0.25)
7.a Secondary CH2 refined with riding coordinates:
 C1(H1AA,H1AB), C1(H1BC,H1BD), C12(H12A,H12B), C12(H12C,H12D)
7.b Aromatic/amide H refined with riding coordinates:
 N3(H3), N11(H11), C3(H3A), C5(H5), C6(H6A), C6(H6B), C8(H8), C9(H9A), C9(H9B),
  C11(H11A), C13(H13), C14(H14), C15(H15), C16(H16), C17(H17), C18(H18),
 C19(H19), C20(H20), C21(H21), C22(H22)
;
_smtbx_masks_special_details
;
The solvent-masking procedure as implemented in Olex2 was used to remove
the electronic contribution of solvent molecules from the refinement.
As the exact solvent content is not known, only the atoms used in the
refinement are reported in the formula here.

Total solvent accessible volume / cell = 1245.3 Ang^3 [17.8%]
Total electron count / cell = 304.7
;
_olex2_submission_special_instructions 'No special instructions were received'

loop_
_space_group_symop_operation_xyz
'x, y, z'
'-x+1/2, -y+1/2, z'
'-y+1/2, x, z+1/2'
'y, -x+1/2, z+1/2'
'-x, y+1/2, -z+1/2'
'x+1/2, -y, -z+1/2'
'y+1/2, x+1/2, -z'
'-y, -x, -z'
'-x, -y, -z'
'x-1/2, y-1/2, -z'
'y-1/2, -x, -z-1/2'
'-y, x-1/2, -z-1/2'
'x, -y-1/2, z-1/2'
'-x-1/2, y, z-1/2'
'-y-1/2, -x-1/2, z'
'y, x, z'

loop_
_atom_site_label
_atom_site_type_symbol
_atom_site_fract_x
_atom_site_fract_y
_atom_site_fract_z
_atom_site_U_iso_or_equiv
_atom_site_adp_type
_atom_site_occupancy
_atom_site_site_symmetry_order
_atom_site_calc_flag
_atom_site_refinement_flags_posn
_atom_site_refinement_flags_adp
_atom_site_refinement_flags_occupancy
_atom_site_disorder_assembly
_atom_site_disorder_group
N1 N 0.37048(17) 0.30582(17) 0.4358(5) 0.0364(11) Uani 0.5 1 d . . . A 1
N2 N 0.63110(18) 0.30540(17) 0.4873(5) 0.0354(11) Uani 0.5 1 d . . . B 3
N3 N 0.4430(2) 0.29556(19) 0.5725(5) 0.0438(13) Uani 0.5 1 d . . . A 8
H3 H 0.4567 0.2910 0.6527 0.053 Uiso 0.5 1 calc R . . A 8
N11 N 0.5585(2) 0.29231(19) 0.3511(5) 0.0441(13) Uani 0.5 1 d . . . B 6
H11 H 0.5449 0.2862 0.2715 0.053 Uiso 0.5 1 calc R . . B 6
C1 C 0.3147(2) 0.3147(2) 0.4215(9) 0.0424(19) Uani 1 2 d S T P . .
H1AA H 0.3029 0.3029 0.3318 0.051 Uiso 1 2 calc RS T P A 1
H1AB H 0.2962 0.2962 0.4928 0.051 Uiso 1 2 calc RS T P A 1
H1BC H 0.3029 0.3029 0.3318 0.051 Uiso 1 2 calc RS T P A 2
H1BD H 0.2962 0.2962 0.4928 0.051 Uiso 1 2 calc RS T P A 2
C1A C 0.37048(17) 0.30582(17) 0.4358(5) 0.0364(11) Uani 0.5 1 d . . . A 2
C2 C 0.3914(2) 0.2995(2) 0.5598(6) 0.0385(13) Uani 1 1 d . . . . .
H2 H 0.367(2) 0.297(2) 0.637(6) 0.046 Uiso 1 1 d R . . . .
C2A C 0.63110(18) 0.30540(17) 0.4873(5) 0.0354(11) Uani 0.5 1 d . . . B 4
C3 C 0.4430(2) 0.29556(19) 0.5725(5) 0.0438(13) Uani 0.5 1 d . . . A 7
H3A H 0.4578 0.2906 0.6591 0.053 Uiso 0.5 1 calc R . . A 7
C4 C 0.4729(2) 0.2989(2) 0.4567(5) 0.0374(12) Uani 1 1 d . . . . .
C5 C 0.45048(19) 0.3037(2) 0.3324(5) 0.0369(13) Uani 1 1 d . . . . .
H5 H 0.4704 0.3045 0.2524 0.044 Uiso 1 1 calc R . . . .
C6 C 0.4003(2) 0.3071(2) 0.3238(6) 0.0437(14) Uani 1 1 d . . . . .
H6A H 0.3852 0.3105 0.2370 0.052 Uiso 0.5 1 calc R . . A 1
H6B H 0.3852 0.3105 0.2370 0.052 Uiso 0.5 1 calc R . . A 2
C7 C 0.5285(2) 0.2990(2) 0.4646(5) 0.0378(12) Uani 1 1 d . . . . .
C8 C 0.5500(2) 0.3061(2) 0.5884(5) 0.0415(13) Uani 1 1 d . . . . .
H8 H 0.5296 0.3090 0.6672 0.050 Uiso 1 1 calc R . . . .
C9 C 0.6005(2) 0.3089(2) 0.5984(6) 0.0480(15) Uani 1 1 d . . . . .
H9A H 0.6152 0.3134 0.6854 0.058 Uiso 0.5 1 calc R . . B 3
H9B H 0.6152 0.3134 0.6854 0.058 Uiso 0.5 1 calc R . . B 4
C10 C 0.6099(2) 0.29536(19) 0.3643(5) 0.0339(11) Uani 1 1 d . . . . .
H10 H 0.631(2) 0.289(2) 0.292(6) 0.041 Uiso 1 1 d R . . . .
C11 C 0.5585(2) 0.29231(19) 0.3511(5) 0.0441(13) Uani 0.5 1 d . . . B 5
H11A H 0.5438 0.2857 0.2652 0.053 Uiso 0.5 1 calc R . . B 5
C12 C 0.6858(2) 0.3142(2) 0.5000 0.0361(16) Uani 1 2 d S T P . .
H12A H 0.6990 0.2966 0.5810 0.043 Uiso 0.5 1 calc R . . B 3
H12B H 0.7034 0.3010 0.4190 0.043 Uiso 0.5 1 calc R . . B 3
H12C H 0.6990 0.2966 0.5810 0.043 Uiso 0.5 1 calc R . . B 4
H12D H 0.7034 0.3010 0.4190 0.043 Uiso 0.5 1 calc R . . B 4
P1 P 0.34431(5) 0.15569(5) 0.4369(2) 0.0394(5) Uani 1 2 d S T P . .
F1 F 0.31582(16) 0.18418(16) 0.5539(6) 0.120(4) Uani 1 2 d S T P . .
F2 F 0.37604(16) 0.12396(16) 0.5410(5) 0.116(3) Uani 1 2 d S T P . .
F3 F 0.37245(13) 0.12755(13) 0.3200(5) 0.0600(14) Uani 1 2 d S T P . .
F4 F 0.31215(14) 0.18785(14) 0.3339(5) 0.0724(18) Uani 1 2 d S T P . .
F5 F 0.38566(18) 0.19630(18) 0.4339(9) 0.141(3) Uani 1 1 d . . . . .
Fe1 Fe 0.5156(2) 0.4983(2) 0.5107(19) 0.071(3) Uani 0.25 1 d . . . C -1
C13 C 0.497(2) 0.4316(14) 0.628(4) 0.137(12) Uani 0.25 1 d D U . C -1
H13 H 0.4867 0.4271 0.7194 0.164 Uiso 0.25 1 calc R . . C -1
C14 C 0.544(2) 0.4381(12) 0.569(5) 0.137(12) Uani 0.25 1 d D U . C -1
H14 H 0.5730 0.4410 0.6254 0.164 Uiso 0.25 1 calc R . . C -1
C15 C 0.550(2) 0.4403(14) 0.427(5) 0.137(12) Uani 0.25 1 d D U . C -1
H15 H 0.5787 0.4450 0.3728 0.164 Uiso 0.25 1 calc R . . C -1
C16 C 0.499(2) 0.4335(13) 0.390(4) 0.137(12) Uani 0.25 1 d D U . C -1
H16 H 0.4874 0.4293 0.3003 0.164 Uiso 0.25 1 calc R . . C -1
C17 C 0.4689(18) 0.4340(13) 0.507(4) 0.137(12) Uani 0.25 1 d D U . C -1
H17 H 0.4333 0.4358 0.5045 0.164 Uiso 0.25 1 calc R . . C -1
C18 C 0.5002(13) 0.5524(14) 0.630(3) 0.101(8) Uani 0.25 1 d D U . C -1
H18 H 0.4919 0.5443 0.7211 0.121 Uiso 0.25 1 calc R . . C -1
C19 C 0.5482(16) 0.5606(14) 0.575(3) 0.102(8) Uani 0.25 1 d D U . C -1
H19 H 0.5787 0.5646 0.6244 0.122 Uiso 0.25 1 calc R . . C -1
C20 C 0.5420(15) 0.5619(13) 0.434(3) 0.099(8) Uani 0.25 1 d D U . C -1
H20 H 0.5690 0.5653 0.3719 0.119 Uiso 0.25 1 calc R . . C -1
C21 C 0.4916(15) 0.5576(14) 0.394(3) 0.098(8) Uani 0.25 1 d D U . C -1
H21 H 0.4778 0.5547 0.3053 0.118 Uiso 0.25 1 calc R . . C -1
C22 C 0.4673(15) 0.5588(14) 0.520(3) 0.101(8) Uani 0.25 1 d D U . C -1
H22 H 0.4321 0.5634 0.5303 0.121 Uiso 0.25 1 calc R . . C -1
P2 P 0.65630(6) 0.15630(6) 0.5000 0.0380(5) Uani 1 2 d S T P . .
F6 F 0.61936(14) 0.13375(15) 0.3875(3) 0.0622(11) Uani 1 1 d . . . . .
F7 F 0.61536(14) 0.19643(15) 0.5401(3) 0.0640(11) Uani 1 1 d . . . . .
F8 F 0.69398(13) 0.17864(13) 0.6119(3) 0.0527(9) Uani 1 1 d . . . . .

loop_
_atom_site_aniso_label
_atom_site_aniso_U_11
_atom_site_aniso_U_22
_atom_site_aniso_U_33
_atom_site_aniso_U_23
_atom_site_aniso_U_13
_atom_site_aniso_U_12
N1 0.033(3) 0.029(2) 0.047(3) -0.009(2) -0.006(2) 0.0016(19)
N2 0.038(3) 0.039(3) 0.030(2) -0.007(2) -0.003(2) 0.002(2)
N3 0.050(3) 0.043(3) 0.039(3) -0.008(2) -0.004(2) 0.000(2)
N11 0.054(3) 0.042(3) 0.036(3) 0.000(2) -0.003(2) 0.005(2)
C1 0.039(3) 0.039(3) 0.048(5) -0.007(2) -0.007(2) -0.009(3)
C1A 0.033(3) 0.029(2) 0.047(3) -0.009(2) -0.006(2) 0.0016(19)
C2 0.032(3) 0.038(3) 0.045(3) -0.012(3) 0.000(2) 0.003(2)
C2A 0.038(3) 0.039(3) 0.030(2) -0.007(2) -0.003(2) 0.002(2)
C3 0.050(3) 0.043(3) 0.039(3) -0.008(2) -0.004(2) 0.000(2)
C4 0.040(3) 0.041(3) 0.031(3) -0.011(2) -0.001(2) 0.014(2)
C5 0.032(3) 0.063(4) 0.016(2) -0.013(2) -0.003(2) 0.001(2)
C6 0.046(3) 0.044(3) 0.042(3) -0.009(3) -0.008(3) 0.007(2)
C7 0.038(3) 0.047(3) 0.028(3) 0.000(2) 0.001(2) 0.011(2)
C8 0.037(3) 0.059(4) 0.029(3) -0.014(3) 0.004(2) 0.008(3)
C9 0.047(3) 0.065(4) 0.032(3) -0.010(3) -0.008(3) 0.019(3)
C10 0.038(3) 0.034(3) 0.029(3) -0.001(2) 0.002(2) 0.009(2)
C11 0.054(3) 0.042(3) 0.036(3) 0.000(2) -0.003(2) 0.005(2)
C12 0.035(2) 0.035(2) 0.038(4) -0.001(2) -0.001(2) -0.002(3)
P1 0.0420(7) 0.0420(7) 0.0341(10) 0.0028(6) -0.0028(6) 0.0018(9)
F1 0.161(6) 0.161(6) 0.038(3) -0.0017(18) 0.0017(18) 0.121(6)
F2 0.156(5) 0.156(5) 0.034(3) 0.0069(18) -0.0069(18) 0.109(6)
F3 0.067(2) 0.067(2) 0.046(3) -0.0029(16) 0.0029(16) 0.025(3)
F4 0.087(3) 0.087(3) 0.043(3) 0.0054(17) -0.0054(17) 0.043(3)
F5 0.061(3) 0.064(3) 0.297(10) -0.065(4) -0.012(4) -0.012(2)
Fe1 0.076(5) 0.044(3) 0.092(6) 0.017(4) 0.016(6) -0.006(4)
C13 0.31(4) 0.026(9) 0.075(12) -0.009(11) 0.06(2) -0.024(15)
C14 0.31(4) 0.027(9) 0.075(12) -0.009(11) 0.06(2) -0.025(15)
C15 0.31(4) 0.027(9) 0.074(12) -0.011(11) 0.06(2) -0.028(15)
C16 0.31(4) 0.026(9) 0.075(12) -0.012(11) 0.06(2) -0.028(15)
C17 0.31(4) 0.026(9) 0.074(13) -0.010(12) 0.06(2) -0.030(15)
C18 0.21(2) 0.055(12) 0.039(9) 0.007(9) 0.034(11) -0.035(13)
C19 0.21(2) 0.054(12) 0.042(9) 0.003(9) 0.032(11) -0.036(13)
C20 0.21(2) 0.051(12) 0.039(9) 0.003(9) 0.035(11) -0.037(14)
C21 0.21(2) 0.050(12) 0.037(10) 0.006(9) 0.036(12) -0.035(14)
C22 0.21(2) 0.055(12) 0.040(11) 0.002(10) 0.033(12) -0.034(13)
P2 0.0417(7) 0.0417(7) 0.0307(10) 0.0005(6) -0.0005(6) 0.0059(8)
F6 0.066(2) 0.084(3) 0.0359(18) 0.0091(18) -0.0133(17) -0.011(2)
F7 0.066(2) 0.085(3) 0.042(2) 0.0036(18) 0.0138(17) 0.039(2)
F8 0.050(2) 0.066(2) 0.0416(19) -0.0156(17) -0.0046(16) 0.0008(17)

loop_
_atom_type_symbol
_atom_type_description
_atom_type_scat_dispersion_real
_atom_type_scat_dispersion_imag
_atom_type_scat_source
C C 0.0181 0.0091 'International Tables Vol C Tables 4.2.6.8 and 6.1.1.4'
H H 0.0000 0.0000 'International Tables Vol C Tables 4.2.6.8 and 6.1.1.4'
F F 0.0727 0.0534 'International Tables Vol C Tables 4.2.6.8 and 6.1.1.4'
Fe Fe -1.1336 3.1974 'International Tables Vol C Tables 4.2.6.8 and 6.1.1.4'
N N 0.0311 0.0180 'International Tables Vol C Tables 4.2.6.8 and 6.1.1.4'
P P 0.2955 0.4335 'International Tables Vol C Tables 4.2.6.8 and 6.1.1.4'

loop_
_geom_angle_atom_site_label_1
_geom_angle_atom_site_label_2
_geom_angle_atom_site_label_3
_geom_angle
_geom_angle_site_symmetry_1
_geom_angle_site_symmetry_3
C2 N1 C1 120.6(5) . .
C2 N1 C6 119.6(5) . .
C6 N1 C1 119.7(5) . .
C9 N2 C12 120.5(4) . .
C10 N2 C9 118.6(5) . .
C10 N2 C12 120.9(4) . .
C2 N3 H3 120.4 . .
C2 N3 C4 119.3(5) . .
C4 N3 H3 120.4 . .
C7 N11 H11 120.3 . .
C10 N11 H11 120.3 . .
C10 N11 C7 119.4(5) . .
N1 C1 N1 107.5(6) 16 .
N1 C1 H1AA 110.2 16 .
N1 C1 H1AA 110.2 . .
N1 C1 H1AB 110.2 . .
N1 C1 H1AB 110.2 16 .
H1AA C1 H1AB 108.5 . .
H1BC C1 H1BD 108.5 . .
C1A C1 H1BC 110.2 16 .
C1A C1 H1BD 110.2 16 .
N1 C2 H2 115(3) . .
N3 C2 H2 125(3) . .
N3 C4 C7 121.9(5) . .
C5 C4 N3 119.3(5) . .
C5 C4 C7 118.8(5) . .
C4 C5 H5 120.1 . .
C6 C5 C4 119.8(5) . .
C6 C5 H5 120.1 . .
N1 C6 H6A 119.0 . .
C5 C6 N1 122.0(5) . .
C5 C6 H6A 119.0 . .
C5 C6 H6B 119.0 . .
N11 C7 C4 122.3(5) . .
C8 C7 N11 119.9(5) . .
C8 C7 C4 117.8(5) . .
C7 C8 H8 120.3 . .
C9 C8 C7 119.5(5) . .
C9 C8 H8 120.3 . .
N2 C9 H9A 119.0 . .
C8 C9 N2 122.1(5) . .
C8 C9 H9A 119.0 . .
C8 C9 H9B 119.0 . .
N2 C10 H10 118(4) . .
N11 C10 H10 121(4) . .
N2 C12 N2 108.5(6) 8_666 .
N2 C12 H12A 110.0 . .
N2 C12 H12A 110.0 8_666 .
N2 C12 H12B 110.0 . .
N2 C12 H12B 110.0 8_666 .
C2A C12 H12C 110.0 8_666 .
C2A C12 H12D 110.0 8_666 .
H12A C12 H12B 108.4 . .
H12C C12 H12D 108.4 . .
F1 P1 F4 87.0(3) . .
F2 P1 F1 92.4(3) . .
F2 P1 F4 179.3(4) . .
F3 P1 F1 179.7(4) . .
F3 P1 F2 88.0(3) . .
F3 P1 F4 92.7(3) . .
F5 P1 F1 91.1(3) . .
F5 P1 F1 91.1(3) 15_665 .
F5 P1 F2 90.3(3) 15_665 .
F5 P1 F2 90.3(3) . .
F5 P1 F3 88.9(3) . .
F5 P1 F3 88.9(3) 15_665 .
F5 P1 F4 89.7(3) 15_665 .
F5 P1 F4 89.7(3) . .
F5 P1 F5 177.6(6) . 15_665
C14 Fe1 C13 39.6(8) . .
C14 Fe1 C15 42.8(7) . .
C14 Fe1 C16 64(2) . .
C14 Fe1 C17 63.2(19) . .
C14 Fe1 C18 123.3(19) . .
C14 Fe1 C19 116(2) . .
C14 Fe1 C20 135(2) . .
C14 Fe1 C21 163.6(17) . .
C14 Fe1 C22 155.7(17) . .
C15 Fe1 C13 72(2) . .
C15 Fe1 C16 39.7(7) . .
C15 Fe1 C17 68(2) . .
C15 Fe1 C19 126(2) . .
C15 Fe1 C21 120.8(17) . .
C15 Fe1 C22 156.6(19) . .
C16 Fe1 C13 65.6(14) . .
C17 Fe1 C13 38.1(6) . .
C17 Fe1 C16 38.5(6) . .
C18 Fe1 C13 103.9(17) . .
C18 Fe1 C15 162(2) . .
C18 Fe1 C16 155.3(18) . .
C18 Fe1 C17 119.7(16) . .
C18 Fe1 C19 42.4(7) . .
C18 Fe1 C20 70.5(13) . .
C18 Fe1 C21 72.4(13) . .
C18 Fe1 C22 41.2(6) . .
C19 Fe1 C13 128.0(14) . .
C19 Fe1 C16 161.0(16) . .
C19 Fe1 C17 160.3(15) . .
C19 Fe1 C21 70.9(15) . .
C19 Fe1 C22 66.7(16) . .
C20 Fe1 C13 168.7(15) . .
C20 Fe1 C15 110.4(19) . .
C20 Fe1 C16 123.4(15) . .
C20 Fe1 C17 153.2(15) . .
C20 Fe1 C19 41.5(6) . .
C20 Fe1 C21 40.6(6) . .
C20 Fe1 C22 64.7(15) . .
C21 Fe1 C13 148.4(18) . .
C21 Fe1 C16 104.3(18) . .
C21 Fe1 C17 115.4(18) . .
C21 Fe1 C22 39.9(6) . .
C22 Fe1 C13 117.9(19) . .
C22 Fe1 C16 121.9(19) . .
C22 Fe1 C17 105.4(17) . .
Fe1 C13 H13 132.3 . .
C14 C13 Fe1 58(3) . .
C14 C13 H13 131.5 . .
C17 C13 Fe1 69(2) . .
C17 C13 H13 131.5 . .
C17 C13 C14 97(4) . .
Fe1 C14 H14 116.0 . .
C13 C14 Fe1 82(3) . .
C13 C14 H14 119.7 . .
C13 C14 C15 121(6) . .
C15 C14 Fe1 73(3) . .
C15 C14 H14 119.7 . .
Fe1 C15 H15 120.5 . .
C14 C15 Fe1 65(3) . .
C14 C15 H15 130.6 . .
C16 C15 Fe1 77(3) . .
C16 C15 C14 99(6) . .
C16 C15 H15 130.6 . .
Fe1 C16 H16 133.0 . .
C15 C16 Fe1 64(3) . .
C15 C16 H16 125.1 . .
C15 C16 C17 110(5) . .
C17 C16 Fe1 70(2) . .
C17 C16 H16 125.1 . .
Fe1 C17 H17 123.2 . .
C13 C17 Fe1 73(2) . .
C13 C17 C16 113(4) . .
C13 C17 H17 123.6 . .
C16 C17 Fe1 71(2) . .
C16 C17 H17 123.6 . .
Fe1 C18 H18 117.5 . .
C19 C18 Fe1 72(2) . .
C19 C18 H18 127.6 . .
C22 C18 Fe1 76(2) . .
C22 C18 H18 127.6 . .
C22 C18 C19 105(3) . .
Fe1 C19 H19 129.2 . .
C18 C19 Fe1 66(2) . .
C18 C19 H19 127.0 . .
C20 C19 Fe1 69.4(18) . .
C20 C19 C18 106(3) . .
C20 C19 H19 127.0 . .
Fe1 C20 H20 126.5 . .
C19 C20 Fe1 69.1(18) . .
C19 C20 H20 123.5 . .
C21 C20 Fe1 73(2) . .
C21 C20 C19 113(3) . .
C21 C20 H20 123.5 . .
Fe1 C21 H21 124.9 . .
C20 C21 Fe1 66.9(19) . .
C20 C21 H21 129.5 . .
C20 C21 C22 101(3) . .
C22 C21 Fe1 70(2) . .
C22 C21 H21 129.5 . .
Fe1 C22 H22 136.2 . .
C18 C22 Fe1 63(2) . .
C18 C22 C21 113(3) . .
C18 C22 H22 123.5 . .
C21 C22 Fe1 70(2) . .
C21 C22 H22 123.5 . .
F6 P2 F6 91.0(3) . 7_546
F6 P2 F8 179.3(2) 7_546 7_546
F6 P2 F8 89.29(18) 7_546 .
F6 P2 F8 179.3(2) . .
F6 P2 F8 89.29(18) . 7_546
F7 P2 F6 89.1(2) . 7_546
F7 P2 F6 90.1(2) . .
F7 P2 F6 89.1(2) 7_546 .
F7 P2 F6 90.1(2) 7_546 7_546
F7 P2 F7 178.9(4) 7_546 .
F7 P2 F8 90.26(19) 7_546 .
F7 P2 F8 90.5(2) 7_546 7_546
F7 P2 F8 90.26(19) . 7_546
F7 P2 F8 90.5(2) . .
F8 P2 F8 90.4(3) . 7_546

loop_
_geom_bond_atom_site_label_1
_geom_bond_atom_site_label_2
_geom_bond_distance
_geom_bond_site_symmetry_2
N1 C1 1.511(6) .
N1 C2 1.354(7) .
N1 C6 1.360(8) .
N2 C9 1.368(7) .
N2 C10 1.364(7) .
N2 C12 1.482(6) .
N3 H3 0.8800 .
N3 C2 1.384(7) .
N3 C4 1.394(7) .
N11 H11 0.8800 .
N11 C7 1.386(7) .
N11 C10 1.379(8) .
C1 N1 1.511(6) 16
C1 H1AA 0.9900 .
C1 H1AB 0.9900 .
C1 H1BC 0.9900 .
C1 H1BD 0.9900 .
C1 C1A 1.511(6) 16
C2 H2 1.00(6) .
C4 C5 1.369(7) .
C4 C7 1.484(8) .
C5 H5 0.9500 .
C5 C6 1.343(7) .
C6 H6A 0.9500 .
C6 H6B 0.9500 .
C7 C8 1.361(7) .
C8 H8 0.9500 .
C8 C9 1.353(8) .
C9 H9A 0.9500 .
C9 H9B 0.9500 .
C10 H10 0.92(6) .
C12 N2 1.482(6) 8_666
C12 C2A 1.482(6) 8_666
C12 H12A 0.9900 .
C12 H12B 0.9900 .
C12 H12C 0.9900 .
C12 H12D 0.9900 .
P1 F1 1.575(6) .
P1 F2 1.575(6) .
P1 F3 1.566(5) .
P1 F4 1.581(5) .
P1 F5 1.545(5) 15_665
P1 F5 1.545(5) .
Fe1 C13 2.18(4) .
Fe1 C14 1.87(5) .
Fe1 C15 1.97(4) .
Fe1 C16 2.14(4) .
Fe1 C17 2.12(4) .
Fe1 C18 1.90(4) .
Fe1 C19 1.98(3) .
Fe1 C20 1.98(3) .
Fe1 C21 2.06(4) .
Fe1 C22 2.06(4) .
C13 H13 0.9500 .
C13 C14 1.403(15) .
C13 C17 1.403(15) .
C14 H14 0.9500 .
C14 C15 1.404(15) .
C15 H15 0.9500 .
C15 C16 1.404(15) .
C16 H16 0.9500 .
C16 C17 1.405(15) .
C17 H17 0.9500 .
C18 H18 0.9500 .
C18 C19 1.405(15) .
C18 C22 1.403(15) .
C19 H19 0.9500 .
C19 C20 1.404(15) .
C20 H20 0.9500 .
C20 C21 1.404(15) .
C21 H21 0.9500 .
C21 C22 1.404(15) .
C22 H22 0.9500 .
P2 F6 1.600(4) 7_546
P2 F6 1.600(4) .
P2 F7 1.578(3) 7_546
P2 F7 1.578(3) .
P2 F8 1.605(3) .
P2 F8 1.605(3) 7_546

loop_
_geom_torsion_atom_site_label_1
_geom_torsion_atom_site_label_2
_geom_torsion_atom_site_label_3
_geom_torsion_atom_site_label_4
_geom_torsion
_geom_torsion_site_symmetry_4
N3 C4 C5 C6 2.8(9) .
N3 C4 C7 N11 166.9(5) .
N3 C4 C7 C8 -13.4(8) .
N11 C7 C8 C9 3.0(9) .
C1 N1 C2 N3 -174.6(5) .
C1 N1 C6 C5 174.2(5) .
C2 N1 C1 N1 86.6(7) 16
C2 N1_a C1 C1A_b 86.6(7) 16
C2 N1 C6 C5 -2.0(8) .
C2 N3 C4 C5 -3.1(8) .
C2 N3 C4 C7 175.2(5) .
C4 N3 C2 N1 0.9(8) .
C4 C5 C6 N1 -0.3(9) .
C4 C7 C8 C9 -176.7(5) .
C5 C4 C7 N11 -14.7(8) .
C5 C4 C7 C8 164.9(5) .
C6 N1 C1 N1 -89.6(7) 16
C6 N1 C1 C1A -89.6(7) 16
C6 N1 C2 N3 1.6(8) .
C7 N11 C10 N2 -0.8(8) .
C7 C4 C5 C6 -175.6(5) .
C7 C8 C9 N2 0.9(10) .
C9 N2 C10 N11 4.5(8) .
C9 N2 C12 N2 -75.7(5) 8_666
C9 N2 C12 C2A -75.7(5) 8_666
C10 N2 C9 C8 -4.6(9) .
C10 N2 C12 N2 102.1(5) 8_666
C10 N2 C12 C2A 102.1(5) 8_666
C10 N11 C7 C4 176.6(5) .
C10 N11 C7 C8 -3.1(8) .
C12 N2 C9 C8 173.2(6) .
C12 N2 C10 N11 -173.4(5) .
Fe1 C13 C14 C15 -64(3) .
Fe1 C13 C17 C16 61(3) .
Fe1 C14 C15 C16 -71(3) .
Fe1 C15 C16 C17 -54(3) .
Fe1 C16 C17 C13 -62(3) .
Fe1 C18 C19 C20 58(2) .
Fe1 C18 C22 C21 -51(3) .
Fe1 C19 C20 C21 59(3) .
Fe1 C20 C21 C22 63(2) .
Fe1 C21 C22 C18 47(3) .
C13 Fe1 C14 C15 126(5) .
C13 C14 C15 Fe1 69(3) .
C13 C14 C15 C16 -1(4) .
C14 C13 C17 Fe1 -52(2) .
C14 C13 C17 C16 9(4) .
C14 C15 C16 Fe1 61(2) .
C14 C15 C16 C17 7(4) .
C15 Fe1 C14 C13 -126(5) .
C15 C16 C17 Fe1 51(3) .
C15 C16 C17 C13 -11(4) .
C16 Fe1 C14 C13 -83(3) .
C16 Fe1 C14 C15 43(2) .
C17 Fe1 C14 C13 -39(2) .
C17 Fe1 C14 C15 86(3) .
C17 C13 C14 Fe1 59(3) .
C17 C13 C14 C15 -5(4) .
C18 Fe1 C14 C13 70(3) .
C18 Fe1 C14 C15 -164(3) .
C18 C19 C20 Fe1 -56(2) .
C18 C19 C20 C21 3(4) .
C19 Fe1 C14 C13 119(3) .
C19 Fe1 C14 C15 -116(3) .
C19 C18 C22 Fe1 66(2) .
C19 C18 C22 C21 16(4) .
C19 C20 C21 Fe1 -57(3) .
C19 C20 C21 C22 6(4) .
C20 Fe1 C14 C13 165(2) .
C20 Fe1 C14 C15 -69(4) .
C20 C21 C22 Fe1 -60(2) .
C20 C21 C22 C18 -13(4) .
C21 Fe1 C14 C13 -129(6) .
C21 Fe1 C14 C15 -3(10) .
C22 Fe1 C14 C13 27(6) .
C22 Fe1 C14 C15 153(4) .
C22 C18 C19 Fe1 -69(3) .
C22 C18 C19 C20 -11(4) .

loop_
_smtbx_masks_void_nr
_smtbx_masks_void_average_x
_smtbx_masks_void_average_y
_smtbx_masks_void_average_z
_smtbx_masks_void_volume
_smtbx_masks_void_count_electrons
1 0.000 0.000 0.000 294.1 74.4
2 0.000 0.500 0.500 294.1 74.4
3 0.250 0.250 0.177 8.0 1.0
4 0.250 0.250 0.677 8.0 1.0
5 0.250 0.750 0.250 8.9 0.5
6 0.250 0.750 0.750 8.9 0.5
7 0.500 0.000 0.500 294.1 74.4
8 0.500 0.500 0.000 294.1 74.4
9 0.750 0.250 0.250 8.9 0.5
10 0.750 0.250 0.750 8.9 0.5
11 0.750 0.750 0.323 8.0 1.3
12 0.750 0.750 0.823 8.0 1.3
